data_4122400
loop_
_publ_author_name
'Ota, Yusuke'
'Ito, Shingo'
'Kuroda, Jun-Ichi'
'Okumura, Yoshikuni'
'Nozaki, Kyoko'

_publ_section_title
;
 Quantification of the Steric Influence of Alkylphosphine-Sulfonate
 Ligands on Polymerization, Leading to High-Molecular-Weight Copolymers of
 Ethylene and Polar Monomers.
;
_journal_issue 34
_journal_name_full 'Journal of the American Chemical Society'
_journal_page_first 11898
_journal_paper_doi 10.1021/ja505558e
_journal_volume 136
_journal_year 2014
_chemical_formula_sum 'C33 H56 Cl2 N O3 P Pd S'
_chemical_formula_weight 755.12
_chemical_name_systematic
; 
 ? 
;
_space_group_IT_number 14
_symmetry_cell_setting monoclinic
_symmetry_space_group_name_Hall '-P 2ybc'
_symmetry_space_group_name_H-M 'P 1 21/c 1'
_atom_sites_solution_hydrogens geom
_atom_sites_solution_primary direct
_atom_sites_solution_secondary difmap
_audit_creation_method SHELXL-97
_cell_angle_alpha 90.00
_cell_angle_beta 104.467(3)
_cell_angle_gamma 90.00
_cell_formula_units_Z 4
_cell_length_a 9.359(2)
_cell_length_b 27.437(7)
_cell_length_c 15.074(4)
_cell_measurement_reflns_used 13201
_cell_measurement_temperature 93
_cell_measurement_theta_max 31.5
_cell_measurement_theta_min 2.6
_cell_volume 3748.0(16)
_computing_cell_refinement 'RIGAKU CrystalClear'
_computing_data_collection 'RIGAKU CrystalClear'
_computing_data_reduction 'RIGAKU CrystalClear'
_computing_molecular_graphics ORTEP-III
_computing_structure_refinement 'SHELXL-97 (Sheldrick, 1997)'
_computing_structure_solution SIR-97
_diffrn_ambient_temperature 93(2)
_diffrn_detector_area_resol_mean 28.5714
_diffrn_measured_fraction_theta_full 0.998
_diffrn_measured_fraction_theta_max 0.998
_diffrn_measurement_device_type 'Rigaku Saturn724 CCD'
_diffrn_measurement_method 'omega scans'
_diffrn_radiation_monochromator graphite
_diffrn_radiation_source 'fine-focus sealed tube'
_diffrn_radiation_type MoK\a
_diffrn_radiation_wavelength 0.71075
_diffrn_reflns_av_R_equivalents 0.0492
_diffrn_reflns_av_sigmaI/netI 0.0416
_diffrn_reflns_limit_h_max 11
_diffrn_reflns_limit_h_min -9
_diffrn_reflns_limit_k_max 32
_diffrn_reflns_limit_k_min -32
_diffrn_reflns_limit_l_max 17
_diffrn_reflns_limit_l_min -16
_diffrn_reflns_number 24563
_diffrn_reflns_theta_full 25.00
_diffrn_reflns_theta_max 25.00
_diffrn_reflns_theta_min 2.63
_exptl_absorpt_coefficient_mu 0.767
_exptl_absorpt_correction_T_max 0.9272
_exptl_absorpt_correction_T_min 0.8313
_exptl_absorpt_correction_type multi-scan
_exptl_absorpt_process_details 'Jacobson, R. (1998) Private communication'
_exptl_crystal_colour Colorless
_exptl_crystal_density_diffrn 1.338
_exptl_crystal_density_method 'not measured'
_exptl_crystal_description Block
_exptl_crystal_F_000 1584
_exptl_crystal_size_max 0.25
_exptl_crystal_size_mid 0.20
_exptl_crystal_size_min 0.10
_refine_diff_density_max 0.716
_refine_diff_density_min -0.613
_refine_diff_density_rms 0.078
_refine_ls_extinction_method none
_refine_ls_goodness_of_fit_ref 1.071
_refine_ls_hydrogen_treatment constr
_refine_ls_matrix_type full
_refine_ls_number_parameters 390
_refine_ls_number_reflns 6588
_refine_ls_number_restraints 0
_refine_ls_restrained_S_all 1.071
_refine_ls_R_factor_all 0.0430
_refine_ls_R_factor_gt 0.0376
_refine_ls_shift/su_max 0.037
_refine_ls_shift/su_mean 0.002
_refine_ls_structure_factor_coef Fsqd
_refine_ls_weighting_details 'calc w=1/[\s^2^(Fo^2^)+(0.0270P)^2^+5.8309P] where P=(Fo^2^+2Fc^2^)/3'
_refine_ls_weighting_scheme calc
_refine_ls_wR_factor_gt 0.0795
_refine_ls_wR_factor_ref 0.0827
_reflns_number_gt 6026
_reflns_number_total 6588
_reflns_threshold_expression >2sigma(I)
_cod_data_source_file ja505558e_si_004.cif
_cod_data_source_block deheppml
_cod_depositor_comments
;
The following automatic conversions were performed:
'_atom_site_symetry_multiplicity' tag replaced with
'_atom_site_symmetry_multiplicity'.

Automatic conversion script
Id: cif_correct_tags 1440 2010-10-19 06:21:57Z saulius 

The following automatic conversions were performed:

'_exptl_absorpt_correction_type' value 'Multi-scan' changed to
'multi-scan' according to
/usr/data/users/saulius/crontab/automatic-downloads/rss-feeds/ACS/lib/dictionaries/cif_core.dic
dictionary named 'cif_core.dic' version 2.4.2 from 2011-04-26.

Automatic conversion script
Id: cif_fix_values 2281 2013-09-26 08:29:07Z andrius 

 Adding full bibliography for 4122399--4122404.cif.
;
_cod_original_sg_symbol_H-M P21/c
_cod_database_code 4122400

loop_
_symmetry_equiv_pos_as_xyz
'x, y, z'
'-x, y+1/2, -z+1/2'
'-x, -y, -z'
'x, -y-1/2, z-1/2'

loop_
_atom_site_label
_atom_site_type_symbol
_atom_site_fract_x
_atom_site_fract_y
_atom_site_fract_z
_atom_site_U_iso_or_equiv
_atom_site_adp_type
_atom_site_occupancy
_atom_site_symmetry_multiplicity
_atom_site_calc_flag
_atom_site_refinement_flags
Pd1 Pd -0.03139(2) 0.875398(8) 0.694700(15) 0.01051(7) Uani 1 1 d .
P1 P 0.10332(8) 0.84737(3) 0.60120(5) 0.01000(16) Uani 1 1 d .
S1 S 0.21314(8) 0.82023(3) 0.83396(5) 0.01188(16) Uani 1 1 d .
O3 O 0.2551(2) 0.79147(8) 0.91701(13) 0.0175(5) Uani 1 1 d .
O2 O 0.2806(2) 0.86811(7) 0.84067(14) 0.0155(5) Uani 1 1 d .
N1 N -0.1637(3) 0.89926(9) 0.78281(16) 0.0141(5) Uani 1 1 d .
O1 O 0.0505(2) 0.82227(7) 0.79951(13) 0.0139(4) Uani 1 1 d .
C7 C 0.2756(3) 0.78706(10) 0.74871(19) 0.0118(6) Uani 1 1 d .
C8 C 0.2223(3) 0.89220(11) 0.56161(19) 0.0126(6) Uani 1 1 d .
H8 H 0.1549 0.9177 0.5264 0.015 Uiso 1 1 calc R
C2 C 0.2308(3) 0.79787(10) 0.65383(19) 0.0105(6) Uani 1 1 d .
C5 C 0.4285(3) 0.72056(11) 0.7217(2) 0.0161(6) Uani 1 1 d .
H6 H 0.4951 0.6947 0.7445 0.019 Uiso 1 1 calc R
C9 C 0.3247(3) 0.91849(11) 0.6447(2) 0.0142(6) Uani 1 1 d .
H9 H 0.3502 0.8953 0.6966 0.017 Uiso 1 1 calc R
H10 H 0.4174 0.9274 0.6285 0.017 Uiso 1 1 calc R
C1 C -0.1326(3) 0.92674(10) 0.59769(18) 0.0076(6) Uani 1 1 d .
H1 H -0.1424 0.9576 0.6284 0.011 Uiso 1 1 calc R
H2 H -0.2306 0.9150 0.5652 0.011 Uiso 1 1 calc R
H3 H -0.0725 0.9318 0.5538 0.011 Uiso 1 1 calc R
C4 C 0.3861(3) 0.73015(10) 0.6287(2) 0.0132(6) Uani 1 1 d .
H5 H 0.4235 0.7108 0.5872 0.016 Uiso 1 1 calc R
C3 C 0.2894(3) 0.76795(10) 0.5961(2) 0.0114(6) Uani 1 1 d .
H4 H 0.2614 0.7739 0.5320 0.014 Uiso 1 1 calc R
C14 C 0.3699(4) 0.90948(12) 0.4408(2) 0.0220(7) Uani 1 1 d .
H20 H 0.4278 0.9341 0.4842 0.026 Uiso 1 1 calc R
C18 C -0.1340(3) 0.78778(11) 0.5311(2) 0.0163(7) Uani 1 1 d .
H28 H -0.0947 0.7807 0.5971 0.020 Uiso 1 1 calc R
H29 H -0.2208 0.8093 0.5254 0.020 Uiso 1 1 calc R
C26 C -0.1203(3) 0.93629(11) 0.8425(2) 0.0194(7) Uani 1 1 d .
C21 C -0.0679(4) 0.70052(12) 0.5031(2) 0.0223(7) Uani 1 1 d .
H34 H -0.1069 0.6701 0.4724 0.033 Uiso 1 1 calc R
H35 H -0.0362 0.6950 0.5694 0.033 Uiso 1 1 calc R
H36 H 0.0165 0.7114 0.4807 0.033 Uiso 1 1 calc R
C13 C 0.3091(3) 0.87117(11) 0.4958(2) 0.0149(6) Uani 1 1 d .
H18 H 0.3925 0.8517 0.5319 0.018 Uiso 1 1 calc R
H19 H 0.2436 0.8488 0.4523 0.018 Uiso 1 1 calc R
C22 C -0.0802(3) 0.85291(11) 0.41962(19) 0.0141(6) Uani 1 1 d .
H37 H -0.1585 0.8721 0.4371 0.017 Uiso 1 1 calc R
H38 H -0.0015 0.8759 0.4141 0.017 Uiso 1 1 calc R
C19 C -0.1883(3) 0.73960(11) 0.4827(2) 0.0179(7) Uani 1 1 d .
H30 H -0.2177 0.7455 0.4151 0.021 Uiso 1 1 calc R
C17 C -0.0149(3) 0.81683(10) 0.49820(19) 0.0120(6) Uani 1 1 d .
H27 H 0.0479 0.7929 0.4751 0.014 Uiso 1 1 calc R
C10 C 0.2598(4) 0.96448(11) 0.6769(2) 0.0211(7) Uani 1 1 d .
H11 H 0.1631 0.9555 0.6894 0.025 Uiso 1 1 calc R
C31 C 0.0169(4) 0.96375(12) 0.8385(2) 0.0237(7) Uani 1 1 d .
H49 H -0.0035 0.9842 0.7835 0.036 Uiso 1 1 calc R
H50 H 0.0956 0.9406 0.8363 0.036 Uiso 1 1 calc R
H51 H 0.0480 0.9843 0.8931 0.036 Uiso 1 1 calc R
C23 C -0.1457(4) 0.83010(12) 0.3249(2) 0.0201(7) Uani 1 1 d .
H39 H -0.2293 0.8084 0.3296 0.024 Uiso 1 1 calc R
C24 C -0.2067(4) 0.87041(12) 0.2553(2) 0.0242(8) Uani 1 1 d .
H40 H -0.2508 0.8557 0.1954 0.036 Uiso 1 1 calc R
H41 H -0.1263 0.8923 0.2501 0.036 Uiso 1 1 calc R
H42 H -0.2820 0.8890 0.2758 0.036 Uiso 1 1 calc R
C30 C -0.2862(3) 0.87329(12) 0.7851(2) 0.0185(7) Uani 1 1 d .
C32 C -0.3274(4) 0.83207(12) 0.7193(2) 0.0238(7) Uani 1 1 d .
H52 H -0.2518 0.8066 0.7345 0.036 Uiso 1 1 calc R
H53 H -0.3350 0.8438 0.6569 0.036 Uiso 1 1 calc R
H54 H -0.4227 0.8186 0.7232 0.036 Uiso 1 1 calc R
C27 C -0.1991(4) 0.94820(14) 0.9065(2) 0.0280(8) Uani 1 1 d .
H46 H -0.1669 0.9741 0.9486 0.034 Uiso 1 1 calc R
C28 C -0.3246(4) 0.92205(14) 0.9082(2) 0.0294(8) Uani 1 1 d .
H47 H -0.3800 0.9301 0.9511 0.035 Uiso 1 1 calc R
C20 C -0.3240(4) 0.72286(12) 0.5134(2) 0.0234(7) Uani 1 1 d .
H31 H -0.4012 0.7478 0.4975 0.035 Uiso 1 1 calc R
H32 H -0.2973 0.7178 0.5799 0.035 Uiso 1 1 calc R
H33 H -0.3607 0.6922 0.4826 0.035 Uiso 1 1 calc R
C6 C 0.3731(3) 0.74882(11) 0.7810(2) 0.0156(6) Uani 1 1 d .
H7 H 0.4017 0.7422 0.8448 0.019 Uiso 1 1 calc R
C11 C 0.3606(4) 0.98347(12) 0.7661(2) 0.0265(8) Uani 1 1 d .
H12 H 0.4569 0.9920 0.7559 0.040 Uiso 1 1 calc R
H13 H 0.3733 0.9581 0.8133 0.040 Uiso 1 1 calc R
H14 H 0.3161 1.0124 0.7863 0.040 Uiso 1 1 calc R
C15 C 0.2464(4) 0.93590(14) 0.3709(2) 0.0347(9) Uani 1 1 d .
H21 H 0.1887 0.9121 0.3281 0.052 Uiso 1 1 calc R
H22 H 0.2900 0.9597 0.3369 0.052 Uiso 1 1 calc R
H23 H 0.1819 0.9527 0.4031 0.052 Uiso 1 1 calc R
C25 C -0.0336(5) 0.79963(14) 0.2917(2) 0.0364(10) Uani 1 1 d .
H43 H 0.0530 0.8196 0.2914 0.055 Uiso 1 1 calc R
H44 H -0.0780 0.7879 0.2295 0.055 Uiso 1 1 calc R
H45 H -0.0037 0.7717 0.3327 0.055 Uiso 1 1 calc R
C29 C -0.3685(4) 0.88448(13) 0.8476(2) 0.0248(8) Uani 1 1 d .
H48 H -0.4544 0.8662 0.8483 0.030 Uiso 1 1 calc R
C12 C 0.2310(5) 1.00438(12) 0.6039(3) 0.0440(11) Uani 1 1 d .
H15 H 0.3244 1.0140 0.5907 0.066 Uiso 1 1 calc R
H16 H 0.1867 1.0327 0.6263 0.066 Uiso 1 1 calc R
H17 H 0.1635 0.9921 0.5479 0.066 Uiso 1 1 calc R
C16 C 0.4729(4) 0.88435(14) 0.3906(3) 0.0327(9) Uani 1 1 d .
H24 H 0.5132 0.9086 0.3558 0.049 Uiso 1 1 calc R
H25 H 0.4176 0.8597 0.3486 0.049 Uiso 1 1 calc R
H26 H 0.5539 0.8686 0.4354 0.049 Uiso 1 1 calc R
Cl1 Cl 0.42565(13) 0.59481(5) 0.59883(9) 0.0566(3) Uani 1 1 d .
Cl2 Cl 0.11893(13) 0.58451(4) 0.60772(8) 0.0519(3) Uani 1 1 d .
C33 C 0.2404(4) 0.61069(14) 0.5490(3) 0.0338(9) Uani 1 1 d .
H55 H 0.2303 0.6466 0.5494 0.041 Uiso 1 1 calc R
H56 H 0.2130 0.5997 0.4845 0.041 Uiso 1 1 calc R

loop_
_atom_site_aniso_label
_atom_site_aniso_U_11
_atom_site_aniso_U_22
_atom_site_aniso_U_33
_atom_site_aniso_U_23
_atom_site_aniso_U_13
_atom_site_aniso_U_12
Pd1 0.01147(12) 0.01029(12) 0.00934(12) -0.00047(9) 0.00179(8) 0.00164(9)
P1 0.0116(4) 0.0096(4) 0.0083(4) 0.0006(3) 0.0016(3) 0.0007(3)
S1 0.0133(4) 0.0138(4) 0.0086(3) 0.0004(3) 0.0026(3) 0.0008(3)
O3 0.0206(12) 0.0227(12) 0.0096(10) 0.0043(9) 0.0046(9) 0.0051(9)
O2 0.0166(11) 0.0150(11) 0.0145(11) -0.0037(9) 0.0031(9) -0.0029(9)
N1 0.0122(13) 0.0167(13) 0.0131(13) 0.0007(11) 0.0023(10) 0.0033(11)
O1 0.0134(11) 0.0170(11) 0.0117(10) 0.0033(8) 0.0038(8) 0.0025(9)
C7 0.0120(15) 0.0120(14) 0.0117(15) -0.0007(12) 0.0037(12) -0.0023(12)
C8 0.0158(15) 0.0112(14) 0.0107(15) 0.0011(12) 0.0030(12) -0.0016(12)
C2 0.0079(14) 0.0121(14) 0.0115(14) 0.0001(12) 0.0022(11) -0.0014(11)
C5 0.0154(16) 0.0150(15) 0.0176(16) 0.0038(13) 0.0038(13) 0.0030(13)
C9 0.0134(15) 0.0175(15) 0.0112(15) 0.0004(12) 0.0019(12) -0.0042(12)
C1 0.0099(14) 0.0054(13) 0.0070(13) -0.0031(11) 0.0013(11) 0.0044(11)
C4 0.0112(15) 0.0107(14) 0.0179(16) -0.0023(12) 0.0039(12) -0.0015(12)
C3 0.0109(14) 0.0124(14) 0.0108(14) 0.0005(12) 0.0026(11) -0.0034(12)
C14 0.032(2) 0.0178(16) 0.0205(17) -0.0040(14) 0.0143(15) -0.0075(14)
C18 0.0152(16) 0.0197(16) 0.0143(15) -0.0029(13) 0.0044(13) 0.0002(13)
C26 0.0207(17) 0.0189(16) 0.0168(16) -0.0004(13) 0.0015(13) 0.0091(13)
C21 0.0252(18) 0.0163(16) 0.0284(19) -0.0044(14) 0.0123(15) -0.0060(14)
C13 0.0183(16) 0.0114(14) 0.0151(15) 0.0008(12) 0.0046(13) -0.0010(12)
C22 0.0141(15) 0.0157(15) 0.0104(15) 0.0014(12) -0.0004(12) 0.0009(12)
C19 0.0179(16) 0.0200(17) 0.0159(16) -0.0024(13) 0.0044(13) -0.0071(13)
C17 0.0129(15) 0.0131(14) 0.0096(14) -0.0009(12) 0.0019(12) 0.0009(12)
C10 0.0282(18) 0.0141(15) 0.0185(17) -0.0012(13) 0.0011(14) -0.0015(14)
C31 0.0275(19) 0.0198(17) 0.0233(18) -0.0113(14) 0.0053(15) -0.0019(15)
C23 0.0254(18) 0.0184(16) 0.0124(16) -0.0013(13) -0.0027(13) 0.0028(14)
C24 0.031(2) 0.0251(18) 0.0117(16) 0.0014(14) -0.0036(14) 0.0045(15)
C30 0.0138(16) 0.0246(17) 0.0160(16) 0.0069(14) 0.0015(13) 0.0064(14)
C32 0.0159(17) 0.0257(18) 0.0317(19) 0.0012(15) 0.0097(15) -0.0027(14)
C27 0.033(2) 0.033(2) 0.0178(18) -0.0077(15) 0.0064(15) 0.0108(17)
C28 0.0240(19) 0.046(2) 0.0204(18) 0.0030(17) 0.0090(15) 0.0155(17)
C20 0.0231(18) 0.0246(18) 0.0230(18) -0.0019(14) 0.0068(14) -0.0043(15)
C6 0.0147(16) 0.0194(16) 0.0110(15) 0.0031(12) 0.0000(12) 0.0008(13)
C11 0.033(2) 0.0195(17) 0.0237(18) -0.0039(14) 0.0005(15) -0.0014(15)
C15 0.051(3) 0.030(2) 0.029(2) 0.0166(17) 0.0207(18) 0.0080(18)
C25 0.059(3) 0.034(2) 0.0113(17) -0.0034(15) -0.0012(17) 0.022(2)
C29 0.0159(17) 0.038(2) 0.0223(18) 0.0090(16) 0.0075(14) 0.0063(15)
C12 0.080(3) 0.0113(17) 0.027(2) -0.0011(15) -0.012(2) -0.0006(19)
C16 0.040(2) 0.032(2) 0.034(2) 0.0004(17) 0.0243(18) -0.0046(17)
Cl1 0.0460(7) 0.0595(7) 0.0605(8) 0.0075(6) 0.0061(6) 0.0186(6)
Cl2 0.0593(7) 0.0504(7) 0.0499(7) 0.0202(5) 0.0208(6) -0.0052(6)
C33 0.039(2) 0.031(2) 0.026(2) 0.0083(16) 0.0004(17) -0.0072(17)

loop_
_atom_type_symbol
_atom_type_description
_atom_type_scat_dispersion_real
_atom_type_scat_dispersion_imag
_atom_type_scat_source
C C 0.0033 0.0016 'International Tables Vol C Tables 4.2.6.8 and 6.1.1.4'
H H 0.0000 0.0000 'International Tables Vol C Tables 4.2.6.8 and 6.1.1.4'
N N 0.0061 0.0033 'International Tables Vol C Tables 4.2.6.8 and 6.1.1.4'
O O 0.0106 0.0060 'International Tables Vol C Tables 4.2.6.8 and 6.1.1.4'
P P 0.1023 0.0942 'International Tables Vol C Tables 4.2.6.8 and 6.1.1.4'
S S 0.1246 0.1234 'International Tables Vol C Tables 4.2.6.8 and 6.1.1.4'
Cl Cl 0.1484 0.1585 'International Tables Vol C Tables 4.2.6.8 and 6.1.1.4'
Pd Pd -0.9988 1.0072 'International Tables Vol C Tables 4.2.6.8 and 6.1.1.4'

loop_
_geom_angle_atom_site_label_1
_geom_angle_atom_site_label_2
_geom_angle_atom_site_label_3
_geom_angle
C1 Pd1 N1 89.81(10)
C1 Pd1 O1 173.62(9)
N1 Pd1 O1 84.62(9)
C1 Pd1 P1 91.10(8)
N1 Pd1 P1 177.71(7)
O1 Pd1 P1 94.36(6)
C2 P1 C8 104.48(13)
C2 P1 C17 102.25(13)
C8 P1 C17 108.00(13)
C2 P1 Pd1 112.62(9)
C8 P1 Pd1 116.78(10)
C17 P1 Pd1 111.50(10)
O3 S1 O2 114.46(13)
O3 S1 O1 110.87(12)
O2 S1 O1 112.41(12)
O3 S1 C7 106.10(13)
O2 S1 C7 107.25(13)
O1 S1 C7 105.02(13)
C26 N1 C30 119.6(3)
C26 N1 Pd1 121.4(2)
C30 N1 Pd1 118.7(2)
S1 O1 Pd1 115.50(11)
C6 C7 C2 120.8(3)
C6 C7 S1 115.8(2)
C2 C7 S1 123.4(2)
C13 C8 C9 112.1(2)
C13 C8 P1 114.4(2)
C9 C8 P1 110.3(2)
C13 C8 H8 106.5
C9 C8 H8 106.5
P1 C8 H8 106.5
C3 C2 C7 116.1(3)
C3 C2 P1 118.3(2)
C7 C2 P1 125.7(2)
C6 C5 C4 119.4(3)
C6 C5 H6 120.3
C4 C5 H6 120.3
C10 C9 C8 115.2(3)
C10 C9 H9 108.5
C8 C9 H9 108.5
C10 C9 H10 108.5
C8 C9 H10 108.5
H9 C9 H10 107.5
Pd1 C1 H1 109.5
Pd1 C1 H2 109.5
H1 C1 H2 109.5
Pd1 C1 H3 109.5
H1 C1 H3 109.5
H2 C1 H3 109.5
C3 C4 C5 119.9(3)
C3 C4 H5 120.1
C5 C4 H5 120.1
C4 C3 C2 122.8(3)
C4 C3 H4 118.6
C2 C3 H4 118.6
C16 C14 C13 108.9(3)
C16 C14 C15 109.4(3)
C13 C14 C15 112.1(3)
C16 C14 H20 108.8
C13 C14 H20 108.8
C15 C14 H20 108.8
C19 C18 C17 118.0(2)
C19 C18 H28 107.8
C17 C18 H28 107.8
C19 C18 H29 107.8
C17 C18 H29 107.8
H28 C18 H29 107.1
N1 C26 C27 121.0(3)
N1 C26 C31 117.9(3)
C27 C26 C31 121.1(3)
C19 C21 H34 109.5
C19 C21 H35 109.5
H34 C21 H35 109.5
C19 C21 H36 109.5
H34 C21 H36 109.5
H35 C21 H36 109.5
C14 C13 C8 114.7(2)
C14 C13 H18 108.6
C8 C13 H18 108.6
C14 C13 H19 108.6
C8 C13 H19 108.6
H18 C13 H19 107.6
C23 C22 C17 116.1(2)
C23 C22 H37 108.3
C17 C22 H37 108.3
C23 C22 H38 108.3
C17 C22 H38 108.3
H37 C22 H38 107.4
C20 C19 C21 110.8(3)
C20 C19 C18 108.4(3)
C21 C19 C18 111.6(3)
C20 C19 H30 108.6
C21 C19 H30 108.6
C18 C19 H30 108.6
C22 C17 C18 113.4(2)
C22 C17 P1 112.9(2)
C18 C17 P1 106.80(19)
C22 C17 H27 107.9
C18 C17 H27 107.9
P1 C17 H27 107.9
C12 C10 C11 110.4(3)
C12 C10 C9 112.0(3)
C11 C10 C9 110.7(3)
C12 C10 H11 107.9
C11 C10 H11 107.9
C9 C10 H11 107.9
C26 C31 H49 109.5
C26 C31 H50 109.5
H49 C31 H50 109.5
C26 C31 H51 109.5
H49 C31 H51 109.5
H50 C31 H51 109.5
C25 C23 C24 109.9(3)
C25 C23 C22 112.4(3)
C24 C23 C22 109.6(3)
C25 C23 H39 108.3
C24 C23 H39 108.3
C22 C23 H39 108.3
C23 C24 H40 109.5
C23 C24 H41 109.5
H40 C24 H41 109.5
C23 C24 H42 109.5
H40 C24 H42 109.5
H41 C24 H42 109.5
N1 C30 C29 121.0(3)
N1 C30 C32 117.5(3)
C29 C30 C32 121.5(3)
C30 C32 H52 109.5
C30 C32 H53 109.5
H52 C32 H53 109.5
C30 C32 H54 109.5
H52 C32 H54 109.5
H53 C32 H54 109.5
C28 C27 C26 119.4(3)
C28 C27 H46 120.3
C26 C27 H46 120.3
C29 C28 C27 119.5(3)
C29 C28 H47 120.3
C27 C28 H47 120.3
C19 C20 H31 109.5
C19 C20 H32 109.5
H31 C20 H32 109.5
C19 C20 H33 109.5
H31 C20 H33 109.5
H32 C20 H33 109.5
C5 C6 C7 121.1(3)
C5 C6 H7 119.5
C7 C6 H7 119.5
C10 C11 H12 109.5
C10 C11 H13 109.5
H12 C11 H13 109.5
C10 C11 H14 109.5
H12 C11 H14 109.5
H13 C11 H14 109.5
C14 C15 H21 109.5
C14 C15 H22 109.5
H21 C15 H22 109.5
C14 C15 H23 109.5
H21 C15 H23 109.5
H22 C15 H23 109.5
C23 C25 H43 109.5
C23 C25 H44 109.5
H43 C25 H44 109.5
C23 C25 H45 109.5
H43 C25 H45 109.5
H44 C25 H45 109.5
C28 C29 C30 119.5(3)
C28 C29 H48 120.2
C30 C29 H48 120.2
C10 C12 H15 109.5
C10 C12 H16 109.5
H15 C12 H16 109.5
C10 C12 H17 109.5
H15 C12 H17 109.5
H16 C12 H17 109.5
C14 C16 H24 109.5
C14 C16 H25 109.5
H24 C16 H25 109.5
C14 C16 H26 109.5
H24 C16 H26 109.5
H25 C16 H26 109.5
Cl2 C33 Cl1 112.1(2)
Cl2 C33 H55 109.2
Cl1 C33 H55 109.2
Cl2 C33 H56 109.2
Cl1 C33 H56 109.2
H55 C33 H56 107.9

loop_
_geom_bond_atom_site_label_1
_geom_bond_atom_site_label_2
_geom_bond_distance
Pd1 C1 2.080(3)
Pd1 N1 2.132(2)
Pd1 O1 2.146(2)
Pd1 P1 2.2484(8)
P1 C2 1.850(3)
P1 C8 1.855(3)
P1 C17 1.865(3)
S1 O3 1.448(2)
S1 O2 1.450(2)
S1 O1 1.482(2)
S1 C7 1.788(3)
N1 C26 1.350(4)
N1 C30 1.357(4)
C7 C6 1.396(4)
C7 C2 1.418(4)
C8 C13 1.542(4)
C8 C9 1.552(4)
C8 H8 1.0000
C2 C3 1.403(4)
C5 C6 1.378(4)
C5 C4 1.384(4)
C5 H6 0.9500
C9 C10 1.531(4)
C9 H9 0.9900
C9 H10 0.9900
C1 H1 0.9800
C1 H2 0.9800
C1 H3 0.9800
C4 C3 1.384(4)
C4 H5 0.9500
C3 H4 0.9500
C14 C16 1.530(5)
C14 C13 1.533(4)
C14 C15 1.537(5)
C14 H20 1.0000
C18 C19 1.534(4)
C18 C17 1.549(4)
C18 H28 0.9900
C18 H29 0.9900
C26 C27 1.392(5)
C26 C31 1.503(5)
C21 C19 1.530(4)
C21 H34 0.9800
C21 H35 0.9800
C21 H36 0.9800
C13 H18 0.9900
C13 H19 0.9900
C22 C23 1.539(4)
C22 C17 1.547(4)
C22 H37 0.9900
C22 H38 0.9900
C19 C20 1.528(4)
C19 H30 1.0000
C17 H27 1.0000
C10 C12 1.527(5)
C10 C11 1.529(4)
C10 H11 1.0000
C31 H49 0.9800
C31 H50 0.9800
C31 H51 0.9800
C23 C25 1.520(5)
C23 C24 1.534(4)
C23 H39 1.0000
C24 H40 0.9800
C24 H41 0.9800
C24 H42 0.9800
C30 C29 1.393(4)
C30 C32 1.490(5)
C32 H52 0.9800
C32 H53 0.9800
C32 H54 0.9800
C27 C28 1.383(5)
C27 H46 0.9500
C28 C29 1.370(5)
C28 H47 0.9500
C20 H31 0.9800
C20 H32 0.9800
C20 H33 0.9800
C6 H7 0.9500
C11 H12 0.9800
C11 H13 0.9800
C11 H14 0.9800
C15 H21 0.9800
C15 H22 0.9800
C15 H23 0.9800
C25 H43 0.9800
C25 H44 0.9800
C25 H45 0.9800
C29 H48 0.9500
C12 H15 0.9800
C12 H16 0.9800
C12 H17 0.9800
C16 H24 0.9800
C16 H25 0.9800
C16 H26 0.9800
Cl1 C33 1.763(4)
Cl2 C33 1.759(4)
C33 H55 0.9900
C33 H56 0.9900

loop_
_geom_torsion_atom_site_label_1
_geom_torsion_atom_site_label_2
_geom_torsion_atom_site_label_3
_geom_torsion_atom_site_label_4
_geom_torsion
C1 Pd1 P1 C2 178.45(12)
O1 Pd1 P1 C2 -4.86(11)
C1 Pd1 P1 C8 57.53(13)
O1 Pd1 P1 C8 -125.77(12)
C1 Pd1 P1 C17 -67.28(13)
O1 Pd1 P1 C17 109.42(11)
C1 Pd1 N1 C26 -87.9(2)
O1 Pd1 N1 C26 95.2(2)
C1 Pd1 N1 C30 98.9(2)
O1 Pd1 N1 C30 -78.0(2)
O3 S1 O1 Pd1 167.35(12)
O2 S1 O1 Pd1 37.81(16)
C7 S1 O1 Pd1 -78.47(15)
N1 Pd1 O1 S1 -126.88(14)
P1 Pd1 O1 S1 55.18(12)
O3 S1 C7 C6 -12.8(3)
O2 S1 C7 C6 109.9(2)
O1 S1 C7 C6 -130.3(2)
O3 S1 C7 C2 166.9(2)
O2 S1 C7 C2 -70.3(3)
O1 S1 C7 C2 49.5(3)
C2 P1 C8 C13 56.3(2)
C17 P1 C8 C13 -52.0(2)
Pd1 P1 C8 C13 -178.54(17)
C2 P1 C8 C9 -71.1(2)
C17 P1 C8 C9 -179.4(2)
Pd1 P1 C8 C9 54.0(2)
C6 C7 C2 C3 0.3(4)
S1 C7 C2 C3 -179.5(2)
C6 C7 C2 P1 -179.7(2)
S1 C7 C2 P1 0.5(4)
C8 P1 C2 C3 -70.2(2)
C17 P1 C2 C3 42.3(2)
Pd1 P1 C2 C3 162.08(19)
C8 P1 C2 C7 109.9(3)
C17 P1 C2 C7 -137.6(3)
Pd1 P1 C2 C7 -17.9(3)
C13 C8 C9 C10 142.6(3)
P1 C8 C9 C10 -88.6(3)
C6 C5 C4 C3 0.2(4)
C5 C4 C3 C2 0.2(4)
C7 C2 C3 C4 -0.4(4)
P1 C2 C3 C4 179.6(2)
C30 N1 C26 C27 0.1(4)
Pd1 N1 C26 C27 -173.0(2)
C30 N1 C26 C31 179.3(3)
Pd1 N1 C26 C31 6.1(4)
C16 C14 C13 C8 171.1(3)
C15 C14 C13 C8 -67.7(4)
C9 C8 C13 C14 -70.8(3)
P1 C8 C13 C14 162.6(2)
C17 C18 C19 C20 -169.2(3)
C17 C18 C19 C21 68.5(3)
C23 C22 C17 C18 -73.2(3)
C23 C22 C17 P1 165.2(2)
C19 C18 C17 C22 88.6(3)
C19 C18 C17 P1 -146.5(2)
C2 P1 C17 C22 -153.3(2)
C8 P1 C17 C22 -43.4(2)
Pd1 P1 C17 C22 86.2(2)
C2 P1 C17 C18 81.5(2)
C8 P1 C17 C18 -168.63(19)
Pd1 P1 C17 C18 -39.1(2)
C8 C9 C10 C12 -63.8(4)
C8 C9 C10 C11 172.5(3)
C17 C22 C23 C25 -58.0(4)
C17 C22 C23 C24 179.4(3)
C26 N1 C30 C29 0.4(4)
Pd1 N1 C30 C29 173.8(2)
C26 N1 C30 C32 -178.6(3)
Pd1 N1 C30 C32 -5.3(4)
N1 C26 C27 C28 -0.7(5)
C31 C26 C27 C28 -179.8(3)
C26 C27 C28 C29 0.7(5)
C4 C5 C6 C7 -0.3(5)
C2 C7 C6 C5 0.0(5)
S1 C7 C6 C5 179.8(2)
C27 C28 C29 C30 -0.2(5)
N1 C30 C29 C28 -0.4(5)
C32 C30 C29 C28 178.6(3)
